data_7150112
loop_
_publ_author_name
'Smith, Keith'
'Liu, Chia-Hui'
'El-Hiti, Gamal A'
'Kang, Gurvinder S.'
'Jones, Elfyn'
'Clement, Simon G.'
'Checquer, Alex D.'
'Howarth, Oliver W.'
'Hursthouse, Michael B.'
'Coles, Simon J.'

_publ_section_title
;
 An extensive study of bromination of
 cis,trans,trans-1,5,9-cyclododecatriene: product structures and
 conformations.
;
_journal_issue 10
_journal_name_full 'Organic &amp; biomolecular chemistry'
_journal_page_first 1880
_journal_page_last 1892
_journal_paper_doi 10.1039/b417156j
_journal_volume 3
_journal_year 2005
_chemical_formula_sum 'C12 H18 Br4'
_chemical_formula_weight 481.90
_chemical_name_systematic
;
?
;
_space_group_IT_number 9
_symmetry_cell_setting monoclinic
_symmetry_space_group_name_Hall 'C -2yc'
_symmetry_space_group_name_H-M 'C 1 c 1'
_atom_sites_solution_hydrogens geom
_atom_sites_solution_primary direct
_atom_sites_solution_secondary difmap
_audit_creation_method SHELXL
_cell_angle_alpha 90.00
_cell_angle_beta 108.030(6)
_cell_angle_gamma 90.00
_cell_formula_units_Z 4
_cell_length_a 6.5740(2)
_cell_length_b 31.5300(6)
_cell_length_c 7.6670(4)
_cell_measurement_temperature 293(2)
_cell_volume 1511.16(11)
_computing_structure_refinement 'SHELXL-92 (Sheldrick, 1993)'
_computing_structure_solution 'SHELXS-86 (Sheldrick, 1990)'
_diffrn_ambient_temperature 293(2)
_diffrn_radiation_monochromator graphite
_diffrn_radiation_source 'fine-focus sealed tube'
_diffrn_radiation_type MoK\a
_diffrn_radiation_wavelength 0.71069
_diffrn_reflns_av_R_equivalents 0.0579
_diffrn_reflns_av_sigmaI/netI 0.0629
_diffrn_reflns_limit_h_max 7
_diffrn_reflns_limit_h_min -5
_diffrn_reflns_limit_k_max 34
_diffrn_reflns_limit_k_min -34
_diffrn_reflns_limit_l_max 4
_diffrn_reflns_limit_l_min -9
_diffrn_reflns_number 2544
_diffrn_reflns_theta_max 24.95
_diffrn_reflns_theta_min 2.58
_exptl_absorpt_coefficient_mu 10.627
_exptl_crystal_density_diffrn 2.118
_exptl_crystal_F_000 920
_refine_diff_density_max 0.836
_refine_diff_density_min -0.691
_refine_diff_density_rms 0.170
_refine_ls_abs_structure_details 'Flack H D (1983), Acta Cryst. A39, 876-881'
_refine_ls_abs_structure_Flack -0.04(3)
_refine_ls_extinction_method none
_refine_ls_goodness_of_fit_all 1.101
_refine_ls_goodness_of_fit_obs 1.144
_refine_ls_matrix_type full
_refine_ls_number_parameters 145
_refine_ls_number_reflns 1531
_refine_ls_number_restraints 74
_refine_ls_restrained_S_all 1.082
_refine_ls_restrained_S_obs 1.122
_refine_ls_R_factor_all 0.0415
_refine_ls_R_factor_obs 0.0396
_refine_ls_shift/esd_max -0.002
_refine_ls_shift/esd_mean 0.000
_refine_ls_structure_factor_coef Fsqd
_refine_ls_weighting_details 'w=1/[\s^2^(Fo^2^)+(0.0568P)^2^+0.0000P] where P=(Fo^2^+2Fc^2^)/3'
_refine_ls_weighting_scheme calc
_refine_ls_wR_factor_all 0.1050
_refine_ls_wR_factor_obs 0.1047
_reflns_number_observed 1419
_reflns_number_total 1531
_reflns_observed_criterion >2sigma(I)
_cod_data_source_file b417156j.txt
_cod_data_source_block 03HUR315
_cod_depositor_comments
;
The following automatic conversions were performed:
'_symmetry_cell_setting' value 'Monoclinic' changed to 'monoclinic'
according to '/home/saulius/struct/CIF-dictionaries/cif_core.dic'
dictionary named 'cif_core.dic' version 2.4.1 from 2010-06-29.

Automatic conversion script
Id: cif_fix_enum 1527 2010-12-29 10:47:43Z saulius 

The following automatic conversions were performed:

'_refine_ls_weighting_scheme' value 'calc
w=1/[\s^2^(Fo^2^)+(0.0568P)^2^+0.0000P] where P=(Fo^2^+2Fc^2^)/3' was
changed to 'calc'. New tag '_refine_ls_weighting_details' was
created. The value of the new tag was set to
'w=1/[\s^2^(Fo^2^)+(0.0568P)^2^+0.0000P] where P=(Fo^2^+2Fc^2^)/3'.

Automatic conversion script
Id: cif_fix_values 3143 2015-03-26 13:38:13Z robertas 
;
_cod_original_cell_volume 1511.16(10)
_cod_original_sg_symbol_H-M Cc
_cod_database_code 7150112

loop_
_symmetry_equiv_pos_as_xyz
'x, y, z'
'x, -y, z+1/2'
'x+1/2, y+1/2, z'
'x+1/2, -y+1/2, z+1/2'

loop_
_atom_site_aniso_label
_atom_site_aniso_U_11
_atom_site_aniso_U_22
_atom_site_aniso_U_33
_atom_site_aniso_U_23
_atom_site_aniso_U_13
_atom_site_aniso_U_12
Br1 0.0191(7) 0.0231(7) 0.0280(8) 0.0014(6) 0.0103(6) -0.0023(5)
Br2 0.0225(7) 0.0201(7) 0.0276(8) 0.0076(6) 0.0080(6) 0.0011(5)
Br3 0.0185(7) 0.0197(7) 0.0397(9) -0.0031(7) 0.0023(6) -0.0002(5)
Br4 0.0318(9) 0.0216(7) 0.0353(9) -0.0073(6) 0.0140(7) 0.0050(5)
C1 0.015(4) 0.020(5) 0.021(5) 0.002(4) 0.014(4) -0.001(4)
C2 0.029(5) 0.024(5) 0.020(5) 0.002(4) 0.010(4) 0.003(4)
C3 0.028(5) 0.019(5) 0.026(5) 0.006(4) 0.008(4) -0.010(4)
C4 0.026(5) 0.026(5) 0.026(5) 0.003(4) 0.007(4) -0.004(4)
C5 0.021(5) 0.020(5) 0.015(5) -0.001(4) 0.003(4) -0.005(4)
C6 0.022(4) 0.012(4) 0.019(5) -0.004(4) 0.008(4) 0.001(4)
C7 0.025(5) 0.015(4) 0.020(5) 0.002(4) 0.009(4) -0.001(4)
C8 0.023(5) 0.024(5) 0.019(5) -0.004(4) 0.010(4) 0.006(4)
C9 0.019(4) 0.011(4) 0.018(5) 0.003(4) 0.004(4) 0.002(3)
C10 0.019(4) 0.017(4) 0.020(5) -0.001(4) 0.007(4) 0.002(3)
C11 0.025(5) 0.031(5) 0.025(5) 0.003(4) 0.010(4) -0.005(4)
C12 0.022(5) 0.026(5) 0.022(5) 0.001(4) 0.006(4) -0.000(4)

loop_
_atom_site_label
_atom_site_type_symbol
_atom_site_fract_x
_atom_site_fract_y
_atom_site_fract_z
_atom_site_U_iso_or_equiv
_atom_site_thermal_displace_type
_atom_site_occupancy
_atom_site_calc_flag
_atom_site_refinement_flags
_atom_site_disorder_group
Br1 Br 0.3074(2) 0.03975(4) 0.0709(2) 0.0228(3) Uani 1 d . .
Br2 Br 0.8755(2) 0.02142(4) 0.2384(2) 0.0233(3) Uani 1 d . .
Br3 Br 1.2856(2) 0.17388(4) 0.2344(2) 0.0275(4) Uani 1 d . .
Br4 Br 0.8234(2) 0.23351(4) 0.2066(2) 0.0287(4) Uani 1 d . .
C1 C 0.7198(19) 0.1085(4) -0.3251(17) 0.017(3) Uani 1 d U .
H1 H 0.8505(19) 0.0946(4) -0.2833(17) 0.020 Uiso 1 calc R .
C2 C 0.7249(20) 0.1509(4) -0.3332(18) 0.024(3) Uani 1 d U .
H2 H 0.5935(20) 0.1644(4) -0.3799(18) 0.029 Uiso 1 calc R .
C3 C 0.9172(21) 0.1790(4) -0.2757(20) 0.024(3) Uani 1 d U .
H3A H 0.9288(21) 0.1943(4) -0.3819(20) 0.029 Uiso 1 calc R .
H3B H 1.0444(21) 0.1616(4) -0.2293(20) 0.029 Uiso 1 calc R .
C4 C 0.9067(21) 0.2110(4) -0.1267(19) 0.026(3) Uani 1 d U .
H4A H 1.0444(21) 0.2249(4) -0.0797(19) 0.031 Uiso 1 calc R .
H4B H 0.8014(21) 0.2326(4) -0.1825(19) 0.031 Uiso 1 calc R .
C5 C 0.8492(19) 0.1911(4) 0.0337(17) 0.019(3) Uani 1 d U .
H5 H 0.7048(19) 0.1796(4) -0.0198(17) 0.023 Uiso 1 calc R .
C6 C 0.9869(18) 0.1535(4) 0.1217(18) 0.017(3) Uani 1 d U .
H6 H 0.9874(18) 0.1335(4) 0.0237(18) 0.021 Uiso 1 calc R .
C7 C 0.9194(19) 0.1290(4) 0.2658(17) 0.020(3) Uani 1 d U .
H7A H 0.9024(19) 0.1485(4) 0.3582(17) 0.024 Uiso 1 calc R .
H7B H 1.0297(19) 0.1087(4) 0.3258(17) 0.024 Uiso 1 calc R .
C8 C 0.7094(19) 0.1058(4) 0.1781(17) 0.021(3) Uani 1 d U .
H8A H 0.6090(19) 0.1255(4) 0.0993(17) 0.025 Uiso 1 calc R .
H8B H 0.6511(19) 0.0972(4) 0.2745(17) 0.025 Uiso 1 calc R .
C9 C 0.7240(19) 0.0662(4) 0.0641(18) 0.017(3) Uani 1 d U .
H9 H 0.8156(19) 0.0737(4) -0.0106(18) 0.020 Uiso 1 calc R .
C10 C 0.5139(19) 0.0497(4) -0.0666(18) 0.019(3) Uani 1 d U .
H10 H 0.5431(19) 0.0223(4) -0.1144(18) 0.022 Uiso 1 calc R .
C11 C 0.4072(22) 0.0776(4) -0.2279(19) 0.026(3) Uani 1 d U .
H11A H 0.3934(22) 0.1059(4) -0.1824(19) 0.032 Uiso 1 calc R .
H11B H 0.2638(22) 0.0669(4) -0.2858(19) 0.032 Uiso 1 calc R .
C12 C 0.5216(19) 0.0815(4) -0.3776(18) 0.024(3) Uani 1 d U .
H12A H 0.5597(19) 0.0533(4) -0.4072(18) 0.028 Uiso 1 calc R .
H12B H 0.4212(19) 0.0932(4) -0.4879(18) 0.028 Uiso 1 calc R .

loop_
_atom_type_symbol
_atom_type_description
_atom_type_scat_dispersion_real
_atom_type_scat_dispersion_imag
_atom_type_scat_source
C C 0.0033 0.0016 'International Tables Vol C Tables 4.2.6.8 and 6.1.1.4'
H H 0.0000 0.0000 'International Tables Vol C Tables 4.2.6.8 and 6.1.1.4'
Br Br -0.2901 2.4595 'International Tables Vol C Tables 4.2.6.8 and 6.1.1.4'

loop_
_geom_angle_atom_site_label_1
_geom_angle_atom_site_label_2
_geom_angle_atom_site_label_3
_geom_angle
_geom_angle_site_symmetry_1
_geom_angle_site_symmetry_3
_geom_angle_publ_flag
C2 C1 C12 125.8(12) . . ?
C2 C1 H1 117.1(8) . . ?
C12 C1 H1 117.1(7) . . ?
C1 C2 C3 127.6(12) . . ?
C1 C2 H2 116.2(8) . . ?
C3 C2 H2 116.2(7) . . ?
C2 C3 C4 112.3(10) . . ?
C2 C3 H3A 109.1(7) . . ?
C4 C3 H3A 109.1(7) . . ?
C2 C3 H3B 109.1(7) . . ?
C4 C3 H3B 109.1(7) . . ?
H3A C3 H3B 107.9 . . ?
C5 C4 C3 114.0(10) . . ?
C5 C4 H4A 108.8(7) . . ?
C3 C4 H4A 108.8(7) . . ?
C5 C4 H4B 108.8(7) . . ?
C3 C4 H4B 108.8(7) . . ?
H4A C4 H4B 107.7 . . ?
C6 C5 C4 114.6(10) . . ?
C6 C5 Br4 113.8(9) . . ?
C4 C5 Br4 111.4(9) . . ?
C6 C5 H5 105.3(6) . . ?
C4 C5 H5 105.3(7) . . ?
Br4 C5 H5 105.3(4) . . ?
C5 C6 C7 116.8(10) . . ?
C5 C6 Br3 108.2(8) . . ?
C7 C6 Br3 108.6(8) . . ?
C5 C6 H6 107.7(7) . . ?
C7 C6 H6 107.7(6) . . ?
Br3 C6 H6 107.7(3) . . ?
C6 C7 C8 110.6(10) . . ?
C6 C7 H7A 109.5(6) . . ?
C8 C7 H7A 109.5(6) . . ?
C6 C7 H7B 109.5(6) . . ?
C8 C7 H7B 109.5(6) . . ?
H7A C7 H7B 108.1 . . ?
C7 C8 C9 115.6(10) . . ?
C7 C8 H8A 108.4(6) . . ?
C9 C8 H8A 108.4(6) . . ?
C7 C8 H8B 108.4(7) . . ?
C9 C8 H8B 108.4(7) . . ?
H8A C8 H8B 107.4 . . ?
C10 C9 C8 116.5(10) . . ?
C10 C9 Br2 111.2(8) . . ?
C8 C9 Br2 107.4(8) . . ?
C10 C9 H9 107.1(7) . . ?
C8 C9 H9 107.1(7) . . ?
Br2 C9 H9 107.1(4) . . ?
C11 C10 C9 116.0(10) . . ?
C11 C10 Br1 108.0(8) . . ?
C9 C10 Br1 109.5(9) . . ?
C11 C10 H10 107.7(7) . . ?
C9 C10 H10 107.7(6) . . ?
Br1 C10 H10 107.7(4) . . ?
C10 C11 C12 116.3(11) . . ?
C10 C11 H11A 108.2(7) . . ?
C12 C11 H11A 108.2(7) . . ?
C10 C11 H11B 108.2(7) . . ?
C12 C11 H11B 108.2(7) . . ?
H11A C11 H11B 107.4 . . ?
C1 C12 C11 115.0(11) . . ?
C1 C12 H12A 108.5(7) . . ?
C11 C12 H12A 108.5(7) . . ?
C1 C12 H12B 108.5(7) . . ?
C11 C12 H12B 108.5(7) . . ?
H12A C12 H12B 107.5 . . ?

loop_
_geom_bond_atom_site_label_1
_geom_bond_atom_site_label_2
_geom_bond_distance
_geom_bond_site_symmetry_2
_geom_bond_publ_flag
Br1 C10 1.985(12) . ?
Br2 C9 1.988(12) . ?
Br3 C6 1.992(12) . ?
Br4 C5 1.927(13) . ?
C1 C2 1.34(2) . ?
C1 C12 1.50(2) . ?
C1 H1 0.93 . ?
C2 C3 1.49(2) . ?
C2 H2 0.93 . ?
C3 C4 1.54(2) . ?
C3 H3A 0.97 . ?
C3 H3B 0.97 . ?
C4 C5 1.53(2) . ?
C4 H4A 0.97 . ?
C4 H4B 0.97 . ?
C5 C6 1.52(2) . ?
C5 H5 0.98 . ?
C6 C7 1.52(2) . ?
C6 H6 0.98 . ?
C7 C8 1.52(2) . ?
C7 H7A 0.97 . ?
C7 H7B 0.97 . ?
C8 C9 1.54(2) . ?
C8 H8A 0.97 . ?
C8 H8B 0.97 . ?
C9 C10 1.53(2) . ?
C9 H9 0.98 . ?
C10 C11 1.50(2) . ?
C10 H10 0.98 . ?
C11 C12 1.56(2) . ?
C11 H11A 0.97 . ?
C11 H11B 0.97 . ?
C12 H12A 0.97 . ?
C12 H12B 0.97 . ?

loop_
_geom_torsion_atom_site_label_1
_geom_torsion_atom_site_label_2
_geom_torsion_atom_site_label_3
_geom_torsion_atom_site_label_4
_geom_torsion
_geom_torsion_site_symmetry_1
_geom_torsion_site_symmetry_2
_geom_torsion_site_symmetry_3
_geom_torsion_site_symmetry_4
_geom_torsion_publ_flag
C12 C1 C2 C3 177.5(12) . . . . ?
C1 C2 C3 C4 -121.3(15) . . . . ?
C2 C3 C4 C5 48.7(16) . . . . ?
C3 C4 C5 C6 52.2(15) . . . . ?
C3 C4 C5 Br4 -176.7(9) . . . . ?
C4 C5 C6 C7 -172.5(11) . . . . ?
Br4 C5 C6 C7 57.5(13) . . . . ?
C4 C5 C6 Br3 64.7(12) . . . . ?
Br4 C5 C6 Br3 -65.2(9) . . . . ?
C5 C6 C7 C8 68.1(14) . . . . ?
Br3 C6 C7 C8 -169.4(8) . . . . ?
C6 C7 C8 C9 73.6(13) . . . . ?
C7 C8 C9 C10 -163.6(11) . . . . ?
C7 C8 C9 Br2 70.9(12) . . . . ?
C8 C9 C10 C11 68.4(15) . . . . ?
Br2 C9 C10 C11 -168.1(9) . . . . ?
C8 C9 C10 Br1 -54.1(12) . . . . ?
Br2 C9 C10 Br1 69.5(9) . . . . ?
C9 C10 C11 C12 69.5(15) . . . . ?
Br1 C10 C11 C12 -167.2(9) . . . . ?
C2 C1 C12 C11 -81.4(17) . . . . ?
C10 C11 C12 C1 -74.2(15) . . . . ?
